data_1502962
loop_
_publ_author_name
'Getmanenko, Yulia A.'
'Tongwa, Paul'
'Timofeeva, Tatiana V.'
'Marder, Seth R.'

_publ_section_title
;
 Base-catalyzed halogen dance reaction and oxidative coupling sequence as
 a convenient method for the preparation of dihalo-bisheteroarenes.
;
_journal_issue 9
_journal_name_full 'Organic letters'
_journal_page_first 2136
_journal_page_last 2139
_journal_paper_doi 10.1021/ol1006423
_journal_volume 12
_journal_year 2010
_chemical_formula_moiety 'C24 H42 Br2 N2 S2 Si2'
_chemical_formula_sum 'C24 H42 Br2 N2 S2 Si2'
_chemical_formula_weight 638.72
_chemical_name_systematic
; 
 ? 
;
_space_group_IT_number 2
_symmetry_cell_setting triclinic
_symmetry_space_group_name_Hall '-P 1'
_symmetry_space_group_name_H-M 'P -1'
_atom_sites_solution_hydrogens mixed
_atom_sites_solution_primary direct
_atom_sites_solution_secondary difmap
_audit_creation_method SHELXL-97
_cell_angle_alpha 96.0840(10)
_cell_angle_beta 91.3770(10)
_cell_angle_gamma 116.7810(10)
_cell_formula_units_Z 1
_cell_length_a 7.6090(4)
_cell_length_b 7.8362(4)
_cell_length_c 14.0060(10)
_cell_measurement_reflns_used 8924
_cell_measurement_temperature 100(2)
_cell_measurement_theta_max 30.6040
_cell_measurement_theta_min 2.9348
_cell_volume 738.91(8)
_computing_cell_refinement 'SAINT+ ver. 6.2 (Bruker, 2001)'
_computing_data_collection 'APEX2  (Bruker, 2005)'
_computing_data_reduction 'SAINT+ ver. 6.2 (Bruker, 2001)'
_computing_molecular_graphics 'SHELXTL ver. 6.12 (Sheldrick, 2001)'
_computing_publication_material 'SHELXTL ver. 6.12 (Sheldrick, 2001)'
_computing_structure_refinement 'SHELXL-97 (Sheldrick, 2008)'
_computing_structure_solution 'SHELXS-97 (Sheldrick, 2008)'
_diffrn_ambient_temperature 100(2)
_diffrn_measured_fraction_theta_full 0.990
_diffrn_measured_fraction_theta_max 0.990
_diffrn_measurement_device_type 'Bruker SMART APEX II CCD area detector'
_diffrn_measurement_method 'phi and omega scans'
_diffrn_radiation_monochromator graphite
_diffrn_radiation_source 'fine-focus sealed tube'
_diffrn_radiation_type MoK\a
_diffrn_radiation_wavelength 0.71073
_diffrn_reflns_av_R_equivalents 0.0170
_diffrn_reflns_av_sigmaI/netI 0.0178
_diffrn_reflns_limit_h_max 10
_diffrn_reflns_limit_h_min -10
_diffrn_reflns_limit_k_max 11
_diffrn_reflns_limit_k_min -11
_diffrn_reflns_limit_l_max 20
_diffrn_reflns_limit_l_min -20
_diffrn_reflns_number 11864
_diffrn_reflns_theta_full 30.61
_diffrn_reflns_theta_max 30.61
_diffrn_reflns_theta_min 2.93
_exptl_absorpt_coefficient_mu 2.981
_exptl_absorpt_correction_T_max 0.7548
_exptl_absorpt_correction_T_min 0.3818
_exptl_absorpt_correction_type multi-scan
_exptl_absorpt_process_details 'SADABS (Sheldrick, 2003)'
_exptl_crystal_colour clear
_exptl_crystal_density_diffrn 1.435
_exptl_crystal_density_meas ?
_exptl_crystal_density_method 'not measured'
_exptl_crystal_description needle
_exptl_crystal_F_000 330
_exptl_crystal_size_max 0.40
_exptl_crystal_size_mid 0.20
_exptl_crystal_size_min 0.10
_refine_diff_density_max 0.635
_refine_diff_density_min -0.282
_refine_diff_density_rms 0.057
_refine_ls_extinction_method none
_refine_ls_goodness_of_fit_ref 1.008
_refine_ls_hydrogen_treatment constr
_refine_ls_matrix_type full
_refine_ls_number_parameters 145
_refine_ls_number_reflns 4507
_refine_ls_number_restraints 0
_refine_ls_restrained_S_all 1.008
_refine_ls_R_factor_all 0.0188
_refine_ls_R_factor_gt 0.0178
_refine_ls_shift/su_max 0.002
_refine_ls_shift/su_mean 0.000
_refine_ls_structure_factor_coef Fsqd
_refine_ls_weighting_details 'calc w=1/[\s^2^(Fo^2^)+(0.0378P)^2^+0.1016P] where P=(Fo^2^+2Fc^2^)/3'
_refine_ls_weighting_scheme calc
_refine_ls_wR_factor_gt 0.0531
_refine_ls_wR_factor_ref 0.0536
_reflns_number_gt 4336
_reflns_number_total 4507
_reflns_threshold_expression >2sigma(I)
_cod_data_source_file ol1006423_si_002.cif
_cod_data_source_block 3D
_cod_depositor_comments
;
The following automatic conversions were performed:

'_symmetry_cell_setting' value 'Triclinic' changed to 'triclinic'
according to /home/saulius/struct/CIF-dictionaries/cif_core.dic
dictionary named 'cif_core.dic' version 2.4.2 from 2011-04-26.

Automatic conversion script
Id: cif_fix_values 1715 2011-07-08 13:25:40Z adriana 

The following automatic conversions were performed:

'_exptl_crystal_density_meas' value 'not measured' was changed to '?'
- the value is perceived as not measured.

Automatic conversion script
Id: cif_fix_values 3008 2015-01-20 13:52:24Z robertas 
;
_cod_original_sg_symbol_H-M P-1
_cod_database_code 1502962

loop_
_symmetry_equiv_pos_as_xyz
'x, y, z'
'-x, -y, -z'

loop_
_atom_site_label
_atom_site_type_symbol
_atom_site_fract_x
_atom_site_fract_y
_atom_site_fract_z
_atom_site_U_iso_or_equiv
_atom_site_adp_type
_atom_site_occupancy
_atom_site_symmetry_multiplicity
_atom_site_calc_flag
_atom_site_refinement_flags
Si1 Si 0.97610(4) 0.57828(4) 0.777059(18) 0.01156(6) Uani 1 1 d .
Br1 Br 0.710194(14) 0.946875(13) 0.528532(7) 0.01798(4) Uani 1 1 d .
S1 S 0.64619(3) 0.39646(3) 0.602273(17) 0.01459(5) Uani 1 1 d .
N1 N 0.84443(12) 0.76241(12) 0.64725(6) 0.01470(15) Uani 1 1 d .
C1 C 0.70725(14) 0.72841(14) 0.57364(7) 0.01360(16) Uani 1 1 d .
C2 C 0.58036(13) 0.53943(13) 0.53791(6) 0.01240(16) Uani 1 1 d .
C3 C 0.83022(14) 0.59818(14) 0.67098(7) 0.01409(16) Uani 1 1 d .
C4 C 1.34203(18) 0.84944(19) 0.70987(9) 0.0292(2) Uani 1 1 d .
H4A H 1.2667 0.8616 0.6555 0.044 Uiso 1 1 calc R
H4B H 1.3756 0.7440 0.6918 0.044 Uiso 1 1 calc R
H4C H 1.4636 0.9703 0.7267 0.044 Uiso 1 1 calc R
C5 C 1.33976(18) 0.8129(2) 0.88718(9) 0.0312(3) Uani 1 1 d .
H5A H 1.3693 0.7029 0.8798 0.047 Uiso 1 1 calc R
H5B H 1.2645 0.8067 0.9436 0.047 Uiso 1 1 calc R
H5C H 1.4635 0.9332 0.8958 0.047 Uiso 1 1 calc R
C6 C 1.21740(14) 0.80639(14) 0.79675(7) 0.01682(17) Uani 1 1 d .
H6 H 1.1824 0.9147 0.8102 0.020 Uiso 1 1 calc R
C7 C 1.03521(19) 0.26786(17) 0.83746(9) 0.0259(2) Uani 1 1 d .
H7A H 0.9324 0.2468 0.8822 0.039 Uiso 1 1 calc R
H7B H 1.1636 0.3627 0.8694 0.039 Uiso 1 1 calc R
H7C H 1.0392 0.1459 0.8178 0.039 Uiso 1 1 calc R
C8 C 0.98891(15) 0.34337(14) 0.74812(7) 0.01558(17) Uani 1 1 d .
H8 H 0.8540 0.2456 0.7205 0.019 Uiso 1 1 calc R
C9 C 1.13084(17) 0.34869(18) 0.67117(9) 0.0244(2) Uani 1 1 d .
H9A H 1.2646 0.4485 0.6935 0.037 Uiso 1 1 calc R
H9B H 1.0880 0.3780 0.6112 0.037 Uiso 1 1 calc R
H9C H 1.1306 0.2230 0.6597 0.037 Uiso 1 1 calc R
C10 C 0.82773(14) 0.56739(15) 0.88481(7) 0.01554(17) Uani 1 1 d .
H10 H 0.8984 0.5479 0.9405 0.019 Uiso 1 1 calc R
C11 C 0.81772(18) 0.75757(17) 0.91244(8) 0.0237(2) Uani 1 1 d .
H11A H 0.7544 0.7844 0.8582 0.036 Uiso 1 1 calc R
H11B H 0.9517 0.8627 0.9282 0.036 Uiso 1 1 calc R
H11C H 0.7407 0.7469 0.9686 0.036 Uiso 1 1 calc R
C12 C 0.61982(16) 0.39693(18) 0.87016(8) 0.0252(2) Uani 1 1 d .
H12A H 0.6296 0.2760 0.8590 0.038 Uiso 1 1 calc R
H12B H 0.5476 0.4086 0.8144 0.038 Uiso 1 1 calc R
H12C H 0.5494 0.3972 0.9278 0.038 Uiso 1 1 calc R

loop_
_atom_site_aniso_label
_atom_site_aniso_U_11
_atom_site_aniso_U_22
_atom_site_aniso_U_33
_atom_site_aniso_U_23
_atom_site_aniso_U_13
_atom_site_aniso_U_12
Si1 0.01227(11) 0.01298(12) 0.01016(11) 0.00174(8) -0.00165(8) 0.00645(9)
Br1 0.02349(6) 0.01280(6) 0.01793(6) 0.00169(4) -0.00664(4) 0.00899(4)
S1 0.01729(11) 0.01334(10) 0.01366(10) 0.00189(8) -0.00505(8) 0.00769(9)
N1 0.0170(4) 0.0159(4) 0.0120(4) 0.0013(3) -0.0030(3) 0.0085(3)
C1 0.0174(4) 0.0144(4) 0.0115(4) 0.0018(3) -0.0012(3) 0.0095(3)
C2 0.0150(4) 0.0148(4) 0.0101(4) 0.0025(3) -0.0010(3) 0.0092(3)
C3 0.0150(4) 0.0158(4) 0.0121(4) 0.0014(3) -0.0017(3) 0.0078(3)
C4 0.0242(5) 0.0272(6) 0.0262(6) 0.0068(4) 0.0069(4) 0.0019(4)
C5 0.0207(5) 0.0325(6) 0.0275(6) 0.0085(5) -0.0098(4) 0.0004(5)
C6 0.0158(4) 0.0159(4) 0.0167(4) 0.0029(3) -0.0017(3) 0.0054(3)
C7 0.0380(6) 0.0241(5) 0.0240(5) 0.0060(4) -0.0013(5) 0.0210(5)
C8 0.0176(4) 0.0155(4) 0.0150(4) 0.0007(3) -0.0014(3) 0.0092(3)
C9 0.0242(5) 0.0265(5) 0.0247(5) -0.0021(4) 0.0040(4) 0.0144(4)
C10 0.0173(4) 0.0188(4) 0.0121(4) 0.0024(3) 0.0003(3) 0.0096(3)
C11 0.0308(5) 0.0253(5) 0.0217(5) 0.0028(4) 0.0060(4) 0.0187(5)
C12 0.0190(5) 0.0295(6) 0.0226(5) 0.0054(4) 0.0048(4) 0.0065(4)

loop_
_atom_type_symbol
_atom_type_description
_atom_type_scat_dispersion_real
_atom_type_scat_dispersion_imag
_atom_type_scat_source
C C 0.0033 0.0016 'International Tables Vol C Tables 4.2.6.8 and 6.1.1.4'
H H 0.0000 0.0000 'International Tables Vol C Tables 4.2.6.8 and 6.1.1.4'
N N 0.0061 0.0033 'International Tables Vol C Tables 4.2.6.8 and 6.1.1.4'
Si Si 0.0817 0.0704 'International Tables Vol C Tables 4.2.6.8 and 6.1.1.4'
S S 0.1246 0.1234 'International Tables Vol C Tables 4.2.6.8 and 6.1.1.4'
Br Br -0.2901 2.4595 'International Tables Vol C Tables 4.2.6.8 and 6.1.1.4'

loop_
_geom_angle_atom_site_label_1
_geom_angle_atom_site_label_2
_geom_angle_atom_site_label_3
_geom_angle
_geom_angle_site_symmetry_1
_geom_angle_site_symmetry_3
C6 Si1 C10 109.17(5) . .
C6 Si1 C8 117.25(5) . .
C10 Si1 C8 109.97(5) . .
C6 Si1 C3 107.16(4) . .
C10 Si1 C3 106.26(4) . .
C8 Si1 C3 106.41(4) . .
C3 S1 C2 91.32(5) . .
C3 N1 C1 110.48(8) . .
N1 C1 C2 118.30(8) . .
N1 C1 Br1 116.25(7) . .
C2 C1 Br1 125.44(7) . .
C1 C2 C2 130.40(11) . 2_666
C1 C2 S1 106.47(7) . .
C2 C2 S1 123.13(9) 2_666 .
N1 C3 S1 113.41(7) . .
N1 C3 Si1 124.39(7) . .
S1 C3 Si1 121.93(5) . .
C6 C4 H4A 109.5 . .
C6 C4 H4B 109.5 . .
H4A C4 H4B 109.5 . .
C6 C4 H4C 109.5 . .
H4A C4 H4C 109.5 . .
H4B C4 H4C 109.5 . .
C6 C5 H5A 109.5 . .
C6 C5 H5B 109.5 . .
H5A C5 H5B 109.5 . .
C6 C5 H5C 109.5 . .
H5A C5 H5C 109.5 . .
H5B C5 H5C 109.5 . .
C5 C6 C4 111.03(9) . .
C5 C6 Si1 111.34(7) . .
C4 C6 Si1 115.28(8) . .
C5 C6 H6 106.2 . .
C4 C6 H6 106.2 . .
Si1 C6 H6 106.2 . .
C8 C7 H7A 109.5 . .
C8 C7 H7B 109.5 . .
H7A C7 H7B 109.5 . .
C8 C7 H7C 109.5 . .
H7A C7 H7C 109.5 . .
H7B C7 H7C 109.5 . .
C7 C8 C9 110.03(9) . .
C7 C8 Si1 113.42(7) . .
C9 C8 Si1 113.67(7) . .
C7 C8 H8 106.4 . .
C9 C8 H8 106.4 . .
Si1 C8 H8 106.4 . .
C8 C9 H9A 109.5 . .
C8 C9 H9B 109.5 . .
H9A C9 H9B 109.5 . .
C8 C9 H9C 109.5 . .
H9A C9 H9C 109.5 . .
H9B C9 H9C 109.5 . .
C12 C10 C11 110.68(9) . .
C12 C10 Si1 112.57(7) . .
C11 C10 Si1 111.74(7) . .
C12 C10 H10 107.2 . .
C11 C10 H10 107.2 . .
Si1 C10 H10 107.2 . .
C10 C11 H11A 109.5 . .
C10 C11 H11B 109.5 . .
H11A C11 H11B 109.5 . .
C10 C11 H11C 109.5 . .
H11A C11 H11C 109.5 . .
H11B C11 H11C 109.5 . .
C10 C12 H12A 109.5 . .
C10 C12 H12B 109.5 . .
H12A C12 H12B 109.5 . .
C10 C12 H12C 109.5 . .
H12A C12 H12C 109.5 . .
H12B C12 H12C 109.5 . .

loop_
_geom_bond_atom_site_label_1
_geom_bond_atom_site_label_2
_geom_bond_distance
_geom_bond_site_symmetry_2
Si1 C6 1.8857(10) .
Si1 C10 1.8925(10) .
Si1 C8 1.8888(10) .
Si1 C3 1.8946(10) .
Br1 C1 1.8777(9) .
S1 C3 1.7331(10) .
S1 C2 1.7369(9) .
N1 C3 1.3212(12) .
N1 C1 1.3649(12) .
C1 C2 1.3809(13) .
C2 C2 1.4568(18) 2_666
C4 C6 1.5324(15) .
C4 H4A 0.9800 .
C4 H4B 0.9800 .
C4 H4C 0.9800 .
C5 C6 1.5363(15) .
C5 H5A 0.9800 .
C5 H5B 0.9800 .
C5 H5C 0.9800 .
C6 H6 1.0000 .
C7 C8 1.5374(15) .
C7 H7A 0.9800 .
C7 H7B 0.9800 .
C7 H7C 0.9800 .
C8 C9 1.5345(14) .
C8 H8 1.0000 .
C9 H9A 0.9800 .
C9 H9B 0.9800 .
C9 H9C 0.9800 .
C10 C12 1.5333(15) .
C10 C11 1.5355(15) .
C10 H10 1.0000 .
C11 H11A 0.9800 .
C11 H11B 0.9800 .
C11 H11C 0.9800 .
C12 H12A 0.9800 .
C12 H12B 0.9800 .
C12 H12C 0.9800 .

loop_
_geom_torsion_atom_site_label_1
_geom_torsion_atom_site_label_2
_geom_torsion_atom_site_label_3
_geom_torsion_atom_site_label_4
_geom_torsion
_geom_torsion_site_symmetry_4
C3 N1 C1 C2 0.74(12) .
C3 N1 C1 Br1 -178.62(7) .
N1 C1 C2 C2 178.81(11) 2_666
Br1 C1 C2 C2 -1.90(18) 2_666
N1 C1 C2 S1 -1.22(11) .
Br1 C1 C2 S1 178.08(5) .
C3 S1 C2 C1 1.02(7) .
C3 S1 C2 C2 -179.01(11) 2_666
C1 N1 C3 S1 0.14(10) .
C1 N1 C3 Si1 -174.03(7) .
C2 S1 C3 N1 -0.71(8) .
C2 S1 C3 Si1 173.62(6) .
C6 Si1 C3 N1 -29.48(10) .
C10 Si1 C3 N1 87.13(9) .
C8 Si1 C3 N1 -155.68(8) .
C6 Si1 C3 S1 156.82(6) .
C10 Si1 C3 S1 -86.56(7) .
C8 Si1 C3 S1 30.62(7) .
C10 Si1 C6 C5 60.26(9) .
C8 Si1 C6 C5 -65.60(9) .
C3 Si1 C6 C5 174.95(8) .
C10 Si1 C6 C4 -172.11(8) .
C8 Si1 C6 C4 62.03(10) .
C3 Si1 C6 C4 -57.43(9) .
C6 Si1 C8 C7 80.50(9) .
C10 Si1 C8 C7 -44.96(9) .
C3 Si1 C8 C7 -159.65(8) .
C6 Si1 C8 C9 -46.18(9) .
C10 Si1 C8 C9 -171.64(7) .
C3 Si1 C8 C9 73.67(8) .
C6 Si1 C10 C12 173.94(7) .
C8 Si1 C10 C12 -56.11(9) .
C3 Si1 C10 C12 58.67(8) .
C6 Si1 C10 C11 48.67(8) .
C8 Si1 C10 C11 178.62(7) .
C3 Si1 C10 C11 -66.60(8) .
